data_4348090
loop_
_publ_author_name
'Zhao, Tian-Meng'
'Chen, Sa'
'Shang, Ran'
'Wang, Bing-Wu'
'Wang, Zhe-Ming'
'Gao, Song'

_publ_section_title
;
 Perovskite-Like Polar Lanthanide Formate Frameworks of
 [NH<sub>2</sub>NH<sub>3</sub>][Ln(HCOO)<sub>4</sub>] (Ln = Tb-Lu and Y):
 Synthesis, Structures, Magnetism, and Anisotropic Thermal Expansion.
;
_journal_issue 20
_journal_name_full 'Inorganic chemistry'
_journal_page_first 10075
_journal_page_last 10082
_journal_paper_doi 10.1021/acs.inorgchem.6b00952
_journal_volume 55
_journal_year 2016
_chemical_formula_sum 'C4 H9 N2 O8 Tm'
_chemical_formula_weight 382.06
_space_group_IT_number 29
_space_group_name_Hall 'P 2c -2ac'
_space_group_name_H-M_alt 'P c a 21'
_symmetry_cell_setting orthorhombic
_symmetry_space_group_name_H-M 'P c a 21'
_atom_sites_solution_hydrogens geom
_atom_sites_solution_primary direct
_atom_sites_solution_secondary difmap
_audit_creation_method SHELXL-97
_cell_angle_alpha 90.00
_cell_angle_beta 90.00
_cell_angle_gamma 90.00
_cell_formula_units_Z 4
_cell_length_a 18.2293(6)
_cell_length_b 6.5489(2)
_cell_length_c 7.5428(3)
_cell_measurement_reflns_used 8359
_cell_measurement_temperature 290
_cell_measurement_theta_max 30.2140
_cell_measurement_theta_min 4.2290
_cell_volume 900.47(5)
_computing_cell_refinement 'CrysAlisPro (Agilent Technologies, 2013)'
_computing_data_collection 'CrysAlisPro (Agilent Technologies, 2013)'
_computing_data_reduction 'CrysAlisPro (Agilent Technologies, 2013)'
_computing_molecular_graphics 'Bruker SHELXTL V5.1 (Sheldrick, 1998)'
_computing_publication_material 'SHELXL-97 (Sheldrick, 1997)'
_computing_structure_refinement 'SHELXL-97 (Sheldrick, 1997)'
_computing_structure_solution 'SHELXS-97 (Sheldrick, 1990)'
_diffrn_ambient_temperature 290
_diffrn_detector_area_resol_mean 10.3914
_diffrn_measured_fraction_theta_full 0.997
_diffrn_measured_fraction_theta_max 0.997
_diffrn_measurement_device_type 'SuperNova, Dual, Cu at zero, AtlasCCD'
_diffrn_measurement_method '\w scans'
_diffrn_radiation_monochromator mirror
_diffrn_radiation_source 'SuperNova (Mo) X-ray Source'
_diffrn_radiation_type MoK\a
_diffrn_radiation_wavelength 0.71073
_diffrn_reflns_av_R_equivalents 0.0811
_diffrn_reflns_av_sigmaI/netI 0.0421
_diffrn_reflns_limit_h_max 23
_diffrn_reflns_limit_h_min -23
_diffrn_reflns_limit_k_max 8
_diffrn_reflns_limit_k_min -8
_diffrn_reflns_limit_l_max 9
_diffrn_reflns_limit_l_min -9
_diffrn_reflns_number 13115
_diffrn_reflns_theta_full 27.48
_diffrn_reflns_theta_max 27.48
_diffrn_reflns_theta_min 3.51
_diffrn_standards_decay_% 0
_exptl_absorpt_coefficient_mu 9.884
_exptl_absorpt_correction_T_max 0.546
_exptl_absorpt_correction_T_min 0.114
_exptl_absorpt_correction_type gaussian
_exptl_absorpt_process_details
;
CrysAlisPro, Agilent Technologies,
Version 1.171.36.32 (release 02-08-2013 CrysAlis171 .NET)
(compiled Aug  2 2013,16:46:58)
Numerical absorption correction based on gaussian integration over
a multifaceted crystal model
;
_exptl_crystal_colour colorless
_exptl_crystal_density_diffrn 2.818
_exptl_crystal_density_method 'not measured'
_exptl_crystal_description plate
_exptl_crystal_F_000 720
_exptl_crystal_size_max 0.286
_exptl_crystal_size_mid 0.229
_exptl_crystal_size_min 0.089
_refine_diff_density_max 0.814
_refine_diff_density_min -1.302
_refine_diff_density_rms 0.178
_refine_ls_abs_structure_details 'Flack H D (1983), Acta Cryst. A39, 876-881'
_refine_ls_abs_structure_Flack -0.046(17)
_refine_ls_extinction_coef 0.0278(8)
_refine_ls_extinction_expression Fc^*^=kFc[1+0.001xFc^2^\l^3^/sin(2\q)]^-1/4^
_refine_ls_extinction_method SHELXL
_refine_ls_goodness_of_fit_ref 1.072
_refine_ls_hydrogen_treatment mixed
_refine_ls_matrix_type full
_refine_ls_number_parameters 144
_refine_ls_number_reflns 2056
_refine_ls_number_restraints 6
_refine_ls_restrained_S_all 1.070
_refine_ls_R_factor_all 0.0285
_refine_ls_R_factor_gt 0.0269
_refine_ls_shift/su_max 0.001
_refine_ls_shift/su_mean 0.000
_refine_ls_structure_factor_coef Fsqd
_refine_ls_weighting_details 'calc w=1/[\s^2^(Fo^2^)+(0.0340P)^2^+0.0000P] where P=(Fo^2^+2Fc^2^)/3'
_refine_ls_weighting_scheme calc
_refine_ls_wR_factor_gt 0.0620
_refine_ls_wR_factor_ref 0.0642
_reflns_number_gt 1964
_reflns_number_total 2056
_reflns_threshold_expression >2sigma(I)
_cod_data_source_file ic6b00952_si_002.cif
_cod_data_source_block Tm-NH2NH3-290K
_cod_original_sg_symbol_H-M 'P ca2(1)'
_cod_database_code 4348090

loop_
_symmetry_equiv_pos_as_xyz
'x, y, z'
'-x, -y, z+1/2'
'x+1/2, -y, z'
'-x+1/2, y, z+1/2'

loop_
_atom_site_label
_atom_site_type_symbol
_atom_site_fract_x
_atom_site_fract_y
_atom_site_fract_z
_atom_site_U_iso_or_equiv
_atom_site_adp_type
_atom_site_occupancy
_atom_site_symmetry_multiplicity
_atom_site_calc_flag
_atom_site_refinement_flags
Tm1 Tm 0.397892(10) 0.79393(3) 0.26682(7) 0.01228(11) Uani 1 1 d .
O1 O 0.4272(2) 0.5950(6) 0.5244(6) 0.0216(9) Uani 1 1 d .
O2 O 0.4954(2) 0.3934(7) 0.6945(5) 0.0249(10) Uani 1 1 d .
O3 O 0.3218(3) 0.8783(8) 0.4907(6) 0.0313(11) Uani 1 1 d .
O4 O 0.2188(3) 0.8014(6) 0.6260(8) 0.0333(13) Uani 1 1 d .
O5 O 0.3480(2) 0.4668(6) 0.2213(6) 0.0242(12) Uani 1 1 d .
O6 O 0.3745(3) 0.1399(7) 0.1946(6) 0.0264(10) Uani 1 1 d .
O7 O 0.4893(3) 0.9730(7) 0.4082(6) 0.0265(10) Uani 1 1 d .
O8 O 0.5848(3) 1.1762(7) 0.4619(6) 0.0216(10) Uani 1 1 d .
C1 C 0.4875(3) 0.5238(9) 0.5749(8) 0.0199(12) Uani 1 1 d .
H1 H 0.5296 0.5716 0.5191 0.024 Uiso 1 1 calc R
C2 C 0.2634(4) 0.9192(9) 0.5647(8) 0.0287(16) Uani 1 1 d .
H2 H 0.2522 1.0572 0.5748 0.034 Uiso 1 1 calc R
C3 C 0.3623(4) 0.2932(7) 0.2818(16) 0.0217(15) Uani 1 1 d .
H3 H 0.3636 0.2798 0.4045 0.026 Uiso 1 1 calc R
C4 C 0.5417(3) 1.0754(8) 0.3617(7) 0.0195(12) Uani 1 1 d .
H4 H 0.5513 1.0805 0.2407 0.023 Uiso 1 1 calc R
N1 N 0.3196(3) 0.5276(8) 0.7835(11) 0.0322(13) Uani 1 1 d D
H11 H 0.3332 0.6012 0.8770 0.048 Uiso 1 1 calc R
H12 H 0.2716 0.5427 0.7659 0.048 Uiso 1 1 calc R
H13 H 0.3439 0.5699 0.6880 0.048 Uiso 1 1 calc R
N2 N 0.3358(5) 0.3148(10) 0.8154(9) 0.041(2) Uani 1 1 d D
H21 H 0.377(3) 0.284(5) 0.759(12) 0.062 Uiso 1 1 d D
H22 H 0.342(6) 0.297(4) 0.931(2) 0.062 Uiso 1 1 d D

loop_
_atom_site_aniso_label
_atom_site_aniso_U_11
_atom_site_aniso_U_22
_atom_site_aniso_U_33
_atom_site_aniso_U_23
_atom_site_aniso_U_13
_atom_site_aniso_U_12
Tm1 0.01055(15) 0.01027(15) 0.01602(15) -0.00004(18) 0.00005(17) 0.00051(6)
O1 0.016(2) 0.023(2) 0.026(2) 0.0026(17) 0.0002(18) 0.0031(18)
O2 0.025(3) 0.030(2) 0.0201(18) 0.0079(18) 0.0003(18) 0.0076(19)
O3 0.019(2) 0.040(3) 0.034(3) 0.006(2) 0.015(2) 0.009(2)
O4 0.022(3) 0.025(3) 0.053(3) 0.013(2) 0.012(3) 0.0007(18)
O5 0.023(2) 0.0148(17) 0.035(3) -0.0007(17) -0.0055(16) 0.0026(17)
O6 0.033(3) 0.013(2) 0.033(2) -0.0015(18) 0.000(2) -0.004(2)
O7 0.024(3) 0.024(2) 0.031(2) -0.0011(19) -0.002(2) -0.0070(18)
O8 0.024(2) 0.022(2) 0.019(2) -0.0019(18) -0.004(2) -0.0057(19)
C1 0.013(3) 0.024(3) 0.023(3) 0.002(3) 0.001(2) -0.002(2)
C2 0.021(4) 0.020(3) 0.045(5) 0.006(3) 0.010(3) 0.003(2)
C3 0.023(3) 0.019(3) 0.023(4) 0.003(3) -0.010(4) -0.0021(19)
C4 0.024(3) 0.015(3) 0.019(3) -0.003(2) -0.002(2) 0.000(2)
N1 0.031(3) 0.033(2) 0.033(3) -0.007(3) -0.014(3) -0.004(2)
N2 0.037(4) 0.039(3) 0.048(5) 0.010(3) -0.003(3) 0.004(3)

loop_
_atom_type_symbol
_atom_type_description
_atom_type_scat_dispersion_real
_atom_type_scat_dispersion_imag
_atom_type_scat_source
C C 0.0033 0.0016 'International Tables Vol C Tables 4.2.6.8 and 6.1.1.4'
H H 0.0000 0.0000 'International Tables Vol C Tables 4.2.6.8 and 6.1.1.4'
N N 0.0061 0.0033 'International Tables Vol C Tables 4.2.6.8 and 6.1.1.4'
O O 0.0106 0.0060 'International Tables Vol C Tables 4.2.6.8 and 6.1.1.4'
Tm Tm -0.3139 5.2483 'International Tables Vol C Tables 4.2.6.8 and 6.1.1.4'

loop_
_geom_angle_atom_site_label_1
_geom_angle_atom_site_label_2
_geom_angle_atom_site_label_3
_geom_angle
_geom_angle_site_symmetry_1
_geom_angle_site_symmetry_3
O3 Tm1 O7 88.50(18) . .
O3 Tm1 O8 143.35(18) . 2_674
O7 Tm1 O8 108.46(17) . 2_674
O3 Tm1 O5 95.43(17) . .
O7 Tm1 O5 144.28(15) . .
O8 Tm1 O5 89.13(16) 2_674 .
O3 Tm1 O2 143.77(16) . 2_664
O7 Tm1 O2 77.00(16) . 2_664
O8 Tm1 O2 72.79(16) 2_674 2_664
O5 Tm1 O2 79.15(15) . 2_664
O3 Tm1 O6 80.04(17) . 1_565
O7 Tm1 O6 75.48(17) . 1_565
O8 Tm1 O6 73.57(16) 2_674 1_565
O5 Tm1 O6 140.18(16) . 1_565
O2 Tm1 O6 126.24(16) 2_664 1_565
O3 Tm1 O4 77.2(2) . 4_554
O7 Tm1 O4 147.65(15) . 4_554
O8 Tm1 O4 71.3(2) 2_674 4_554
O5 Tm1 O4 66.92(14) . 4_554
O2 Tm1 O4 130.08(17) 2_664 4_554
O6 Tm1 O4 73.55(15) 1_565 4_554
O3 Tm1 O1 70.34(16) . .
O7 Tm1 O1 74.94(15) . .
O8 Tm1 O1 144.56(15) 2_674 .
O5 Tm1 O1 73.12(14) . .
O2 Tm1 O1 73.86(14) 2_664 .
O6 Tm1 O1 138.21(15) 1_565 .
O4 Tm1 O1 124.88(16) 4_554 .
C1 O1 Tm1 130.0(4) . .
C1 O2 Tm1 128.0(4) . 2_665
C2 O3 Tm1 157.7(5) . .
C2 O4 Tm1 141.6(4) . 4
C3 O5 Tm1 133.9(5) . .
C3 O6 Tm1 134.1(6) . 1_545
C4 O7 Tm1 135.7(4) . .
C4 O8 Tm1 135.5(4) . 2_675
O2 C1 O1 125.0(6) . .
O2 C1 H1 117.5 . .
O1 C1 H1 117.5 . .
O4 C2 O3 127.9(6) . .
O4 C2 H2 116.0 . .
O3 C2 H2 116.0 . .
O6 C3 O5 126.0(11) . .
O6 C3 H3 117.0 . .
O5 C3 H3 117.0 . .
O7 C4 O8 126.7(6) . .
O7 C4 H4 116.7 . .
O8 C4 H4 116.7 . .
N2 N1 H11 109.5 . .
N2 N1 H12 109.5 . .
H11 N1 H12 109.5 . .
N2 N1 H13 109.5 . .
H11 N1 H13 109.5 . .
H12 N1 H13 109.5 . .
N1 N2 H21 108.3(13) . .
N1 N2 H22 108.4(13) . .
H21 N2 H22 109.3(17) . .

loop_
_geom_bond_atom_site_label_1
_geom_bond_atom_site_label_2
_geom_bond_distance
_geom_bond_site_symmetry_2
Tm1 O3 2.255(4) .
Tm1 O7 2.300(4) .
Tm1 O8 2.330(5) 2_674
Tm1 O5 2.353(4) .
Tm1 O2 2.364(4) 2_664
Tm1 O6 2.369(5) 1_565
Tm1 O4 2.378(6) 4_554
Tm1 O1 2.399(4) .
O1 C1 1.254(7) .
O2 C1 1.251(7) .
O2 Tm1 2.364(4) 2_665
O3 C2 1.230(8) .
O4 C2 1.213(8) .
O4 Tm1 2.378(6) 4
O5 C3 1.252(7) .
O6 C3 1.221(9) .
O6 Tm1 2.369(5) 1_545
O7 C4 1.219(7) .
O8 C4 1.274(7) .
O8 Tm1 2.330(5) 2_675
C1 H1 0.9300 .
C2 H2 0.9300 .
C3 H3 0.9300 .
C4 H4 0.9300 .
N1 N2 1.445(8) .
N1 H11 0.8900 .
N1 H12 0.8900 .
N1 H13 0.8900 .
N2 H21 0.890(10) .
N2 H22 0.888(10) .

loop_
_geom_hbond_atom_site_label_D
_geom_hbond_atom_site_label_H
_geom_hbond_atom_site_label_A
_geom_hbond_distance_DH
_geom_hbond_distance_HA
_geom_hbond_distance_DA
_geom_hbond_angle_DHA
_geom_hbond_site_symmetry_A
C2 H2 O6 0.93 2.54 3.062(8) 115.9 4_565
C4 H4 O7 0.93 2.64 3.482(7) 151.2 2_674
N1 H11 O4 0.89 2.48 3.222(10) 141.2 4
N1 H11 O8 0.89 2.18 2.935(8) 141.8 2_675
N1 H12 O4 0.89 2.22 2.829(8) 125.7 .
N1 H12 O5 0.89 2.26 3.117(7) 160.9 4
N1 H13 O1 0.89 1.96 2.804(8) 156.9 .
N1 H13 O3 0.89 2.54 3.187(8) 130.0 .
N2 H21 O2 0.890(10) 2.32(5) 3.091(10) 145(7) .
N2 H22 O5 0.888(10) 2.46(2) 3.228(8) 145.3(18) 1_556
N2 H22 O6 0.888(10) 2.315(14) 3.161(8) 159(3) 1_556
